data_1552114
loop_
_publ_author_name
'McCoy, Ryan N.'
'Robertson, Katherine N.'
'Ylijoki, Kai E. O.'

_publ_section_title
;
 7-(Biphenyl-4-yl)-6-hydroxyindan-1-one
;
_journal_coeditor_code BH4047
_journal_issue 7
_journal_name_full IUCrData
_journal_page_first x190951
_journal_paper_doi 10.1107/S2414314619009519
_journal_volume 4
_journal_year 2019
_chemical_formula_iupac 'C21 H16 O2'
_chemical_formula_moiety 'C21 H16 O2'
_chemical_formula_sum 'C21 H16 O2'
_chemical_formula_weight 300.34
_chemical_name_systematic
;
7-(Biphenyl-4-yl)-6-hydroxyindan-1-one
;
_space_group_crystal_system monoclinic
_space_group_IT_number 14
_space_group_name_Hall '-P 2ybc'
_space_group_name_H-M_alt 'P 1 21/c 1'
_symmetry_space_group_name_Hall '-P 2ybc'
_symmetry_space_group_name_H-M 'P 1 21/c 1'
_atom_sites_solution_hydrogens mixed
_atom_sites_solution_primary dual
_atom_sites_solution_secondary difmap
_audit_creation_method SHELXL-2018/1
_cell_angle_alpha 90
_cell_angle_beta 102.609(4)
_cell_angle_gamma 90
_cell_formula_units_Z 4
_cell_length_a 9.384(3)
_cell_length_b 11.032(4)
_cell_length_c 14.827(5)
_cell_measurement_reflns_used 2589
_cell_measurement_temperature 125(2)
_cell_measurement_theta_max 24.70
_cell_measurement_theta_min 2.22
_cell_volume 1497.9(9)
_computing_cell_refinement
;
SAINT (Bruker, 2008)
;
_computing_data_collection
;
APEX2 (Bruker, 2008)
;
_computing_data_reduction
;
SAINT (Bruker, 2008)
;
_computing_molecular_graphics
;
Mercury (Macrae <i>et al.</i>,  2008)
;
_computing_publication_material
;
SHELXL2018 (Sheldrick, 2015b)
;
_computing_structure_refinement
;
SHELXL2018 (Sheldrick, 2015b)
;
_computing_structure_solution
;
SHELXT2014 (Sheldrick, 2015a)
;
_diffrn_ambient_temperature 125(2)
_diffrn_measured_fraction_theta_full 1.000
_diffrn_measured_fraction_theta_max 0.950
_diffrn_measurement_device_type 'Bruker APEXII CCD'
_diffrn_measurement_method '\f and \w scans'
_diffrn_radiation_monochromator graphite
_diffrn_radiation_source 'sealed tube'
_diffrn_radiation_type MoK\a
_diffrn_radiation_wavelength 0.71073
_diffrn_reflns_av_R_equivalents 0.1166
_diffrn_reflns_av_unetI/netI 0.0853
_diffrn_reflns_limit_h_max 11
_diffrn_reflns_limit_h_min -11
_diffrn_reflns_limit_k_max 13
_diffrn_reflns_limit_k_min -13
_diffrn_reflns_limit_l_max 17
_diffrn_reflns_limit_l_min -17
_diffrn_reflns_number 14915
_diffrn_reflns_theta_full 25.242
_diffrn_reflns_theta_max 25.396
_diffrn_reflns_theta_min 1.407
_exptl_absorpt_coefficient_mu 0.085
_exptl_absorpt_correction_T_max 0.7452
_exptl_absorpt_correction_T_min 0.5078
_exptl_absorpt_correction_type multi-scan
_exptl_absorpt_process_details
;
(SADABS; Bruker, 2009)
;
_exptl_crystal_colour yellow
_exptl_crystal_density_diffrn 1.332
_exptl_crystal_description plate
_exptl_crystal_F_000 632
_exptl_crystal_size_max 0.225
_exptl_crystal_size_mid 0.200
_exptl_crystal_size_min 0.150
_refine_diff_density_max 0.371
_refine_diff_density_min -0.307
_refine_ls_extinction_method none
_refine_ls_goodness_of_fit_ref 1.077
_refine_ls_hydrogen_treatment mixed
_refine_ls_matrix_type full
_refine_ls_number_constraints 0
_refine_ls_number_parameters 212
_refine_ls_number_reflns 2745
_refine_ls_number_restraints 1
_refine_ls_restrained_S_all 1.077
_refine_ls_R_factor_all 0.1320
_refine_ls_R_factor_gt 0.0792
_refine_ls_shift/su_max 0.000
_refine_ls_shift/su_mean 0.000
_refine_ls_structure_factor_coef Fsqd
_refine_ls_weighting_details 'w=1/[\s^2^(Fo^2^)+(0.1129P)^2^+1.3840P] where P=(Fo^2^+2Fc^2^)/3'
_refine_ls_weighting_scheme calc
_refine_ls_wR_factor_gt 0.2030
_refine_ls_wR_factor_ref 0.2334
_reflns_number_gt 1711
_reflns_number_total 2745
_reflns_threshold_expression 'I > 2\s(I)'
_cod_data_source_file bh4047sup1.cif
_cod_data_source_block I
_cod_original_cell_volume 1498.0(9)
_cod_database_code 1552114
_shelx_estimated_absorpt_t_min 0.981
_shelx_estimated_absorpt_t_max 0.987

loop_
_space_group_symop_operation_xyz
'x, y, z'
'-x, y+1/2, -z+1/2'
'-x, -y, -z'
'x, -y-1/2, z-1/2'

loop_
_atom_site_type_symbol
_atom_site_label
_atom_site_fract_x
_atom_site_fract_y
_atom_site_fract_z
_atom_site_U_iso_or_equiv
_atom_site_adp_type
_atom_site_calc_flag
_atom_site_occupancy
O O1 0.1692(3) 0.6107(2) 0.01317(18) 0.0288(7) Uani d 1
H H1 0.172(5) 0.617(4) -0.0462(15) 0.043 Uiso d 1
O O2 0.2090(3) 0.8497(3) 0.33830(19) 0.0334(8) Uani d 1
C C1 0.1781(4) 0.7254(3) 0.0493(3) 0.0232(9) Uani d 1
C C2 0.1621(5) 0.8252(3) -0.0101(3) 0.0261(10) Uani d 1
H H2 0.142119 0.812662 -0.075041 0.031 Uiso calc 1
C C3 0.1749(5) 0.9418(4) 0.0245(3) 0.0282(10) Uani d 1
H H3 0.163642 1.009427 -0.016059 0.034 Uiso calc 1
C C4 0.2041(4) 0.9583(3) 0.1182(3) 0.0240(9) Uani d 1
C C5 0.2194(5) 1.0771(4) 0.1702(3) 0.0334(11) Uani d 1
H H5A 0.125839 1.122054 0.157794 0.040 Uiso calc 1
H H5B 0.295471 1.128578 0.152723 0.040 Uiso calc 1
C C6 0.2631(6) 1.0398(4) 0.2708(3) 0.0355(11) Uani d 1
H H6A 0.205684 1.084921 0.308427 0.043 Uiso calc 1
H H6B 0.368244 1.055469 0.295778 0.043 Uiso calc 1
C C7 0.2303(5) 0.9043(4) 0.2713(3) 0.0269(10) Uani d 1
C C8 0.2171(4) 0.8599(3) 0.1774(3) 0.0221(9) Uani d 1
C C9 0.2065(4) 0.7385(3) 0.1440(3) 0.0211(9) Uani d 1
C C10 0.2317(4) 0.6321(3) 0.2074(3) 0.0229(9) Uani d 1
C C11 0.1350(5) 0.5348(3) 0.1952(3) 0.0258(9) Uani d 1
H H11 0.051340 0.535998 0.145762 0.031 Uiso calc 1
C C12 0.1593(5) 0.4362(3) 0.2543(3) 0.0272(10) Uani d 1
H H12 0.091898 0.370758 0.244835 0.033 Uiso calc 1
C C13 0.2803(4) 0.4312(3) 0.3270(3) 0.0232(9) Uani d 1
C C14 0.3793(5) 0.5282(3) 0.3376(3) 0.0269(10) Uani d 1
H H14 0.464594 0.526389 0.385879 0.032 Uiso calc 1
C C15 0.3534(5) 0.6263(3) 0.2783(3) 0.0262(10) Uani d 1
H H15 0.421510 0.691227 0.286679 0.031 Uiso calc 1
C C16 0.3046(4) 0.3278(3) 0.3935(3) 0.0233(9) Uani d 1
C C17 0.4434(5) 0.2874(4) 0.4329(3) 0.0286(10) Uani d 1
H H17 0.525244 0.323702 0.415471 0.034 Uiso calc 1
C C18 0.4652(5) 0.1946(4) 0.4975(3) 0.0347(11) Uani d 1
H H18 0.561178 0.166813 0.523397 0.042 Uiso calc 1
C C19 0.3472(5) 0.1429(4) 0.5239(3) 0.0308(10) Uani d 1
H H19 0.362012 0.080224 0.568952 0.037 Uiso calc 1
C C20 0.2083(5) 0.1815(3) 0.4855(3) 0.0271(10) Uani d 1
H H20 0.127052 0.144838 0.503248 0.033 Uiso calc 1
C C21 0.1865(5) 0.2742(3) 0.4205(3) 0.0249(9) Uani d 1
H H21 0.090167 0.301150 0.394404 0.030 Uiso calc 1

loop_
_atom_site_aniso_label
_atom_site_aniso_U_11
_atom_site_aniso_U_22
_atom_site_aniso_U_33
_atom_site_aniso_U_12
_atom_site_aniso_U_13
_atom_site_aniso_U_23
O1 0.0458(19) 0.0126(14) 0.0283(16) -0.0004(12) 0.0085(14) -0.0015(12)
O2 0.051(2) 0.0207(16) 0.0288(17) 0.0034(14) 0.0101(14) 0.0019(13)
C1 0.025(2) 0.013(2) 0.032(2) -0.0017(16) 0.0078(18) -0.0009(17)
C2 0.032(2) 0.018(2) 0.028(2) 0.0003(17) 0.0057(18) 0.0013(17)
C3 0.036(3) 0.014(2) 0.036(3) 0.0034(17) 0.011(2) 0.0052(18)
C4 0.028(2) 0.0111(19) 0.036(2) 0.0009(16) 0.0123(18) 0.0054(17)
C5 0.049(3) 0.012(2) 0.039(3) 0.0012(19) 0.010(2) -0.0014(18)
C6 0.056(3) 0.014(2) 0.039(3) -0.0050(19) 0.016(2) -0.0049(18)
C7 0.028(2) 0.018(2) 0.033(2) 0.0050(17) 0.0031(18) 0.0036(18)
C8 0.028(2) 0.0136(19) 0.025(2) 0.0016(16) 0.0064(17) 0.0025(16)
C9 0.022(2) 0.0119(19) 0.029(2) 0.0003(15) 0.0060(17) 0.0005(16)
C10 0.031(2) 0.0104(19) 0.027(2) -0.0003(16) 0.0073(18) -0.0016(16)
C11 0.029(2) 0.019(2) 0.029(2) -0.0022(17) 0.0058(18) 0.0032(17)
C12 0.033(2) 0.014(2) 0.034(2) -0.0028(17) 0.0072(19) 0.0009(18)
C13 0.029(2) 0.0122(19) 0.029(2) 0.0008(17) 0.0084(18) 0.0007(16)
C14 0.029(2) 0.016(2) 0.034(2) 0.0016(17) 0.0028(18) 0.0014(17)
C15 0.029(2) 0.014(2) 0.035(2) -0.0010(17) 0.0074(19) 0.0029(17)
C16 0.030(2) 0.0128(19) 0.027(2) -0.0001(17) 0.0055(18) -0.0013(16)
C17 0.028(2) 0.015(2) 0.042(3) 0.0015(17) 0.007(2) 0.0038(18)
C18 0.035(3) 0.018(2) 0.047(3) 0.0020(19) 0.002(2) 0.009(2)
C19 0.043(3) 0.014(2) 0.034(2) -0.0013(19) 0.006(2) 0.0047(18)
C20 0.036(3) 0.016(2) 0.030(2) -0.0026(18) 0.0095(19) 0.0010(17)
C21 0.030(2) 0.013(2) 0.031(2) 0.0017(17) 0.0061(18) 0.0006(17)

loop_
_atom_type_symbol
_atom_type_description
_atom_type_scat_dispersion_real
_atom_type_scat_dispersion_imag
_atom_type_scat_source
C C 0.0033 0.0016 'International Tables Vol C Tables 4.2.6.8 and 6.1.1.4'
H H 0.0000 0.0000 'International Tables Vol C Tables 4.2.6.8 and 6.1.1.4'
O O 0.0106 0.0060 'International Tables Vol C Tables 4.2.6.8 and 6.1.1.4'

loop_
_geom_angle_atom_site_label_1
_geom_angle_atom_site_label_2
_geom_angle_atom_site_label_3
_geom_angle
C1 O1 H1 108(3)
O1 C1 C9 118.5(3)
O1 C1 C2 119.5(3)
C9 C1 C2 122.0(4)
C3 C2 C1 120.7(4)
C3 C2 H2 119.6
C1 C2 H2 119.6
C4 C3 C2 118.9(4)
C4 C3 H3 120.5
C2 C3 H3 120.5
C3 C4 C8 120.6(4)
C3 C4 C5 127.5(4)
C8 C4 C5 111.8(3)
C4 C5 C6 104.0(3)
C4 C5 H5A 111.0
C6 C5 H5A 111.0
C4 C5 H5B 111.0
C6 C5 H5B 111.0
H5A C5 H5B 109.0
C5 C6 C7 105.0(3)
C5 C6 H6A 110.7
C7 C6 H6A 110.7
C5 C6 H6B 110.7
C7 C6 H6B 110.7
H6A C6 H6B 108.8
O2 C7 C8 128.4(4)
O2 C7 C6 123.9(4)
C8 C7 C6 107.4(3)
C4 C8 C9 121.9(4)
C4 C8 C7 108.7(3)
C9 C8 C7 129.3(3)
C1 C9 C8 115.8(3)
C1 C9 C10 121.9(3)
C8 C9 C10 122.2(3)
C15 C10 C11 118.2(4)
C15 C10 C9 120.7(3)
C11 C10 C9 121.1(4)
C12 C11 C10 120.7(4)
C12 C11 H11 119.6
C10 C11 H11 119.6
C11 C12 C13 121.2(4)
C11 C12 H12 119.4
C13 C12 H12 119.4
C12 C13 C14 117.9(4)
C12 C13 C16 121.7(3)
C14 C13 C16 120.5(4)
C15 C14 C13 120.4(4)
C15 C14 H14 119.8
C13 C14 H14 119.8
C10 C15 C14 121.6(4)
C10 C15 H15 119.2
C14 C15 H15 119.2
C17 C16 C21 118.6(4)
C17 C16 C13 121.3(4)
C21 C16 C13 120.0(4)
C16 C17 C18 120.9(4)
C16 C17 H17 119.5
C18 C17 H17 119.5
C19 C18 C17 119.8(4)
C19 C18 H18 120.1
C17 C18 H18 120.1
C20 C19 C18 120.2(4)
C20 C19 H19 119.9
C18 C19 H19 119.9
C19 C20 C21 120.0(4)
C19 C20 H20 120.0
C21 C20 H20 120.0
C20 C21 C16 120.5(4)
C20 C21 H21 119.8
C16 C21 H21 119.8

loop_
_geom_bond_atom_site_label_1
_geom_bond_atom_site_label_2
_geom_bond_distance
O1 C1 1.369(5)
O1 H1 0.887(19)
O2 C7 1.214(5)
C1 C9 1.380(6)
C1 C2 1.397(5)
C2 C3 1.380(6)
C2 H2 0.9500
C3 C4 1.369(5)
C3 H3 0.9500
C4 C8 1.384(5)
C4 C5 1.512(5)
C5 C6 1.515(6)
C5 H5A 0.9900
C5 H5B 0.9900
C6 C7 1.527(6)
C6 H6A 0.9900
C6 H6B 0.9900
C7 C8 1.456(6)
C8 C9 1.423(5)
C9 C10 1.490(5)
C10 C15 1.374(5)
C10 C11 1.393(5)
C11 C12 1.384(5)
C11 H11 0.9500
C12 C13 1.386(5)
C12 H12 0.9500
C13 C14 1.403(6)
C13 C16 1.492(5)
C14 C15 1.383(5)
C14 H14 0.9500
C15 H15 0.9500
C16 C17 1.381(6)
C16 C21 1.391(6)
C17 C18 1.386(6)
C17 H17 0.9500
C18 C19 1.377(6)
C18 H18 0.9500
C19 C20 1.371(6)
C19 H19 0.9500
C20 C21 1.389(6)
C20 H20 0.9500
C21 H21 0.9500

loop_
_geom_hbond_atom_site_label_D
_geom_hbond_atom_site_label_H
_geom_hbond_atom_site_label_A
_geom_hbond_site_symmetry_A
_geom_hbond_distance_DH
_geom_hbond_distance_HA
_geom_hbond_distance_DA
_geom_hbond_angle_DHA
_geom_hbond_publ_flag
O1 H1 O2 4_575 0.887(19) 1.86(2) 2.734(4) 168(5) yes

loop_
_geom_torsion_atom_site_label_1
_geom_torsion_atom_site_label_2
_geom_torsion_atom_site_label_3
_geom_torsion_atom_site_label_4
_geom_torsion
O1 C1 C2 C3 -178.1(4)
C9 C1 C2 C3 0.3(7)
C1 C2 C3 C4 0.2(6)
C2 C3 C4 C8 -1.5(6)
C2 C3 C4 C5 -178.7(4)
C3 C4 C5 C6 -175.6(4)
C8 C4 C5 C6 7.0(5)
C4 C5 C6 C7 -14.8(5)
C5 C6 C7 O2 -157.0(4)
C5 C6 C7 C8 18.0(5)
C3 C4 C8 C9 2.4(6)
C5 C4 C8 C9 -180.0(4)
C3 C4 C8 C7 -173.2(4)
C5 C4 C8 C7 4.4(5)
O2 C7 C8 C4 160.6(4)
C6 C7 C8 C4 -14.0(5)
O2 C7 C8 C9 -14.6(7)
C6 C7 C8 C9 170.8(4)
O1 C1 C9 C8 178.9(3)
C2 C1 C9 C8 0.5(6)
O1 C1 C9 C10 1.8(6)
C2 C1 C9 C10 -176.6(4)
C4 C8 C9 C1 -1.9(6)
C7 C8 C9 C1 172.8(4)
C4 C8 C9 C10 175.2(4)
C7 C8 C9 C10 -10.1(7)
C1 C9 C10 C15 127.8(4)
C8 C9 C10 C15 -49.1(6)
C1 C9 C10 C11 -50.5(6)
C8 C9 C10 C11 132.6(4)
C15 C10 C11 C12 1.5(6)
C9 C10 C11 C12 179.9(4)
C10 C11 C12 C13 -0.1(6)
C11 C12 C13 C14 -1.4(6)
C11 C12 C13 C16 177.5(4)
C12 C13 C14 C15 1.6(6)
C16 C13 C14 C15 -177.3(4)
C11 C10 C15 C14 -1.3(6)
C9 C10 C15 C14 -179.7(4)
C13 C14 C15 C10 -0.2(6)
C12 C13 C16 C17 146.5(4)
C14 C13 C16 C17 -34.6(6)
C12 C13 C16 C21 -36.8(6)
C14 C13 C16 C21 142.1(4)
C21 C16 C17 C18 0.5(6)
C13 C16 C17 C18 177.3(4)
C16 C17 C18 C19 -0.9(7)
C17 C18 C19 C20 1.1(7)
C18 C19 C20 C21 -0.9(6)
C19 C20 C21 C16 0.5(6)
C17 C16 C21 C20 -0.3(6)
C13 C16 C21 C20 -177.1(3)

_cod_database_fobs_code 1552114
